data_7006563
loop_
_publ_author_name
'Sen, Soma'
'Talukder, Pritha'
'Dey, Subrata K.'
'Mitra, Samiran'
'Rosair, Georgina'
'Hughes, David L.'
'Yap, Glenn P. A.'
'Pilet, Guillaume'
'Gramlich, V.'
'Matsushita, T.'

_publ_section_title
;
 Ligating properties of a potentially tetradentate Schiff base
 [(CH3)2NCH2CH2N=CHC6H3(OH)(OMe)] with zinc(II), cadmium(II),
 cobalt(II), cobalt(III) and manganese(III) ions: synthesis and
 structural studies.
;
_journal_issue 14
_journal_name_full 'Dalton transactions (Cambridge, England : 2003)'
_journal_page_first 1758
_journal_page_last 1767
_journal_paper_doi 10.1039/b512053e
_journal_year 2006
_chemical_compound_source 'synthesis as described'
_chemical_formula_moiety 'C25 H36 Co N5 O4 S, Cl O4'
_chemical_formula_structural '[Co (LH)2 (NCS)].ClO4'
_chemical_formula_sum 'C25 H36 Cl Co N5 O8 S'
_chemical_formula_weight 661.03
_chemical_name_common ?
_chemical_name_systematic ?
_space_group_IT_number 14
_symmetry_cell_setting monoclinic
_symmetry_Int_Tables_number 14
_symmetry_space_group_name_Hall '-P 2ybc'
_symmetry_space_group_name_H-M 'P 1 21/c 1'
_atom_sites_solution_hydrogens geom
_atom_sites_solution_primary direct
_atom_sites_solution_secondary difmap
_audit_conform_dict_location ftp://ftp.iucr.org/pub/cif_core.dic
_audit_conform_dict_name cif_core.dic
_audit_conform_dict_version 2.2
_audit_creation_date 2003-10-20T11:38:45-00:00
_audit_creation_method 'WinGX routine CIF_UPDATE'
_cell_angle_alpha 90
_cell_angle_beta 96.75(2)
_cell_angle_gamma 90
_cell_formula_units_Z 4
_cell_length_a 9.229(4)
_cell_length_b 29.702(4)
_cell_length_c 10.646(2)
_cell_measurement_reflns_used 25
_cell_measurement_temperature 293(2)
_cell_measurement_theta_max 11.1
_cell_measurement_theta_min 6.8
_cell_measurement_wavelength 0.71073
_cell_volume 2898.1(14)
_computing_cell_refinement 'CAD4 Express (Enraf Nonius, 1994)'
_computing_data_collection 'CAD4 Express (Enraf Nonius, 1994)'
_computing_data_reduction 'XCAD4 (Harms & Wocadlo, 1995)'
_computing_molecular_graphics 'Ortep-3 for Windows (Farrugia, 1997)'
_computing_publication_material 'WinGX publication routines (Farrugia, 1999)'
_computing_structure_refinement 'SHELXL-97 (Sheldrick, 1997)'
_computing_structure_solution 'SIR-97 (Altomare et al., 1999)'
_diffrn_ambient_temperature 293(2)
_diffrn_detector 'scintillation LiI'
_diffrn_detector_dtime 1.195
_diffrn_measured_fraction_theta_full 1
_diffrn_measured_fraction_theta_max 1
_diffrn_measurement_device '\k-geometry diffractometer'
_diffrn_measurement_device_type 'Enraf Nonius CAD4'
_diffrn_measurement_method 'non-profiled omega scans'
_diffrn_orient_matrix_type
;
x-axis points to radiation source
the matrix is specified in reciprocal space
;
_diffrn_orient_matrix_UB_11 -0.021076
_diffrn_orient_matrix_UB_12 -0.013836
_diffrn_orient_matrix_UB_13 -0.085827
_diffrn_orient_matrix_UB_21 -0.000848
_diffrn_orient_matrix_UB_22 0.030593
_diffrn_orient_matrix_UB_23 -0.039309
_diffrn_orient_matrix_UB_31 0.10705
_diffrn_orient_matrix_UB_32 -0.002484
_diffrn_orient_matrix_UB_33 -0.005873
_diffrn_radiation_monochromator graphite
_diffrn_radiation_probe x-ray
_diffrn_radiation_type MoK\a
_diffrn_radiation_wavelength 0.71073
_diffrn_reflns_av_R_equivalents 0.1217
_diffrn_reflns_av_unetI/netI 0.3853
_diffrn_reflns_limit_h_max 11
_diffrn_reflns_limit_h_min 0
_diffrn_reflns_limit_k_max 35
_diffrn_reflns_limit_k_min 0
_diffrn_reflns_limit_l_max 12
_diffrn_reflns_limit_l_min -12
_diffrn_reflns_number 5522
_diffrn_reflns_theta_full 25.17
_diffrn_reflns_theta_max 25.17
_diffrn_reflns_theta_min 2.04
_diffrn_source 'Enraf Nonius FR590'
_diffrn_standards_decay_% 2
_diffrn_standards_interval_time 60
_diffrn_standards_number 3
_exptl_absorpt_coefficient_mu 0.813
_exptl_absorpt_correction_type none
_exptl_crystal_colour 'reddish brown'
_exptl_crystal_density_diffrn 1.515
_exptl_crystal_density_method 'not measured'
_exptl_crystal_description platelet
_exptl_crystal_F_000 1380
_exptl_crystal_size_max 0.4
_exptl_crystal_size_mid 0.3
_exptl_crystal_size_min 0.1
_refine_diff_density_max 0.438
_refine_diff_density_min -0.547
_refine_diff_density_rms 0.105
_refine_ls_extinction_method none
_refine_ls_goodness_of_fit_ref 1.003
_refine_ls_hydrogen_treatment constr
_refine_ls_matrix_type full
_refine_ls_number_parameters 382
_refine_ls_number_reflns 5187
_refine_ls_number_restraints 0
_refine_ls_restrained_S_all 1.003
_refine_ls_R_factor_all 0.304
_refine_ls_R_factor_gt 0.0964
_refine_ls_shift/su_max 0.004
_refine_ls_shift/su_mean 0
_refine_ls_structure_factor_coef Fsqd
_refine_ls_weighting_details 'calc w=1/[\s^2^(Fo^2^)+(0.0037P)^2^+0.0000P] where P=(Fo^2^+2Fc^2^)/3'
_refine_ls_weighting_scheme calc
_refine_ls_wR_factor_gt 0.0895
_refine_ls_wR_factor_ref 0.127
_reflns_number_gt 1821
_reflns_number_total 5187
_reflns_threshold_expression >2sigma(I)
_cod_data_source_file b512053e.txt
_cod_data_source_block mitr17
_cod_original_sg_symbol_H-M 'P 21/c'
_cod_database_code 7006563
_diffrn_standards_decay_corr_max 1.048
_diffrn_standards_decay_corr_min 0.988

loop_
_symmetry_equiv_pos_as_xyz
'x, y, z'
'-x, y+1/2, -z+1/2'
'-x, -y, -z'
'x, -y-1/2, z-1/2'

loop_
_atom_site_label
_atom_site_type_symbol
_atom_site_fract_x
_atom_site_fract_y
_atom_site_fract_z
_atom_site_U_iso_or_equiv
_atom_site_adp_type
_atom_site_occupancy
_atom_site_symmetry_multiplicity
_atom_site_calc_flag
_atom_site_refinement_flags
_atom_site_disorder_assembly
_atom_site_disorder_group
Co1 Co 0.43586(15) 0.12208(5) 0.65780(13) 0.0291(4) Uani 1 1 d . . .
Cl1 Cl 0.1662(4) 0.19619(11) 1.1514(3) 0.0557(9) Uani 1 1 d . . .
S1 S 0.7651(4) 0.17254(11) 0.4184(3) 0.0666(11) Uani 1 1 d . . .
O1 O 0.6184(8) 0.1047(2) 0.7437(7) 0.037(2) Uani 1 1 d G . .
H1 H 0.6603 0.1299 0.759 0.045 Uiso 1 1 d G . .
O2 O 0.3494(8) 0.0703(2) 0.7182(6) 0.0355(19) Uani 1 1 d G . .
H2 H 0.3543 0.0472 0.6718 0.043 Uiso 1 1 d G . .
O3 O 0.8589(7) 0.0911(2) 0.8913(6) 0.039(2) Uani 1 1 d . . .
O4 O 0.3005(7) -0.0147(2) 0.7588(6) 0.0397(19) Uani 1 1 d . . .
O5 O 0.1355(9) 0.1966(3) 1.0168(7) 0.083(3) Uani 1 1 d . . .
O6 O 0.1075(9) 0.2347(3) 1.2033(8) 0.089(3) Uani 1 1 d . . .
O7 O 0.3198(9) 0.1955(3) 1.1847(7) 0.086(3) Uani 1 1 d . . .
O8 O 0.1045(10) 0.1571(3) 1.1995(7) 0.093(3) Uani 1 1 d . . .
N1 N 0.4518(9) 0.0867(3) 0.5122(7) 0.029(2) Uani 1 1 d . . .
N2 N 0.2386(9) 0.1411(3) 0.5718(7) 0.033(2) Uani 1 1 d . . .
N3 N 0.4179(9) 0.1567(3) 0.8131(7) 0.031(2) Uani 1 1 d . . .
N4 N 0.5396(9) 0.1676(3) 0.5717(8) 0.044(3) Uani 1 1 d . . .
N5 N 0.7088(10) 0.1885(3) 0.8617(9) 0.047(3) Uani 1 1 d . . .
C1 C 0.7061(11) 0.0746(3) 0.7037(9) 0.025(3) Uani 1 1 d . . .
C2 C 0.8411(11) 0.0655(3) 0.7822(9) 0.028(3) Uani 1 1 d . . .
C3 C 0.9320(11) 0.0338(3) 0.7478(10) 0.038(3) Uani 1 1 d . . .
H3 H 1.0168 0.0277 0.8012 0.046 Uiso 1 1 calc R . .
C4 C 0.9048(12) 0.0099(4) 0.6360(10) 0.047(3) Uani 1 1 d . . .
H4 H 0.9715 -0.0114 0.6144 0.056 Uiso 1 1 calc R . .
C5 C 0.7794(11) 0.0177(3) 0.5580(9) 0.041(3) Uani 1 1 d . . .
H5 H 0.7605 0.0015 0.4831 0.049 Uiso 1 1 calc R . .
C6 C 0.6791(10) 0.0499(3) 0.5892(9) 0.028(3) Uani 1 1 d . . .
C7 C 0.9894(10) 0.0844(3) 0.9741(9) 0.056(3) Uani 1 1 d . . .
H7A H 0.9954 0.0535 1.0006 0.067 Uiso 1 1 calc R . .
H7B H 0.9889 0.1035 1.0468 0.067 Uiso 1 1 calc R . .
H7C H 1.0719 0.0916 0.9308 0.067 Uiso 1 1 calc R . .
C8 C 0.5507(11) 0.0579(3) 0.5000(9) 0.030(3) Uani 1 1 d . . .
H8 H 0.5399 0.0404 0.4271 0.036 Uiso 1 1 calc R . .
C9 C 0.3303(11) 0.0948(3) 0.4116(9) 0.042(3) Uani 1 1 d . . .
H9A H 0.3137 0.0684 0.3582 0.05 Uiso 1 1 calc R . .
H9B H 0.3525 0.12 0.3594 0.05 Uiso 1 1 calc R . .
C10 C 0.1996(11) 0.1046(3) 0.4756(9) 0.039(3) Uani 1 1 d . . .
H10A H 0.1689 0.0778 0.517 0.047 Uiso 1 1 calc R . .
H10B H 0.1199 0.1145 0.4142 0.047 Uiso 1 1 calc R . .
C11 C 0.2356(11) 0.1858(3) 0.5073(8) 0.051(3) Uani 1 1 d . . .
H11A H 0.2985 0.185 0.4416 0.061 Uiso 1 1 calc R . .
H11B H 0.2687 0.2086 0.5677 0.061 Uiso 1 1 calc R . .
H11C H 0.1378 0.1924 0.471 0.061 Uiso 1 1 calc R . .
C12 C 0.1253(10) 0.1420(3) 0.6604(9) 0.050(3) Uani 1 1 d . . .
H12A H 0.0313 0.1471 0.6137 0.06 Uiso 1 1 calc R . .
H12B H 0.1466 0.1659 0.7207 0.06 Uiso 1 1 calc R . .
H12C H 0.1249 0.1138 0.704 0.06 Uiso 1 1 calc R . .
C13 C 0.3496(10) 0.0584(4) 0.8342(9) 0.028(3) Uani 1 1 d . . .
C14 C 0.3208(10) 0.0124(3) 0.8637(9) 0.031(3) Uani 1 1 d . . .
C15 C 0.3123(10) -0.0007(3) 0.9838(9) 0.036(3) Uani 1 1 d . . .
H15 H 0.2925 -0.0307 1.001 0.043 Uiso 1 1 calc R . .
C16 C 0.3332(11) 0.0305(3) 1.0826(9) 0.040(3) Uani 1 1 d . . .
H16 H 0.3263 0.0214 1.1653 0.048 Uiso 1 1 calc R . .
C17 C 0.3627(10) 0.0728(4) 1.0583(9) 0.042(3) Uani 1 1 d . . .
H17 H 0.3784 0.093 1.1254 0.05 Uiso 1 1 calc R . .
C18 C 0.3713(10) 0.0888(3) 0.9348(9) 0.021(2) Uani 1 1 d . . .
C19 C 0.2557(11) -0.0594(3) 0.7764(9) 0.053(3) Uani 1 1 d . . .
H19A H 0.3249 -0.074 0.8375 0.063 Uiso 1 1 calc R . .
H19B H 0.2502 -0.0753 0.6975 0.063 Uiso 1 1 calc R . .
H19C H 0.1615 -0.0593 0.8062 0.063 Uiso 1 1 calc R . .
C20 C 0.3968(10) 0.1350(3) 0.9159(10) 0.035(3) Uani 1 1 d . . .
H20 H 0.399 0.1528 0.988 0.042 Uiso 1 1 calc R . .
C21 C 0.4406(12) 0.2055(3) 0.8272(10) 0.046(3) Uani 1 1 d . . .
H21A H 0.4215 0.2144 0.9114 0.056 Uiso 1 1 calc R . .
H21B H 0.3706 0.2209 0.7669 0.056 Uiso 1 1 calc R . .
C22 C 0.5933(12) 0.2207(3) 0.8069(10) 0.056(4) Uani 1 1 d . . .
H22A H 0.5989 0.2238 0.7169 0.067 Uiso 1 1 calc R . .
H22B H 0.6118 0.25 0.8455 0.067 Uiso 1 1 calc R . .
C23 C 0.7312(11) 0.1907(3) 1.0033(9) 0.065(4) Uani 1 1 d . . .
H23A H 0.7522 0.2211 1.0297 0.078 Uiso 1 1 calc R . .
H23B H 0.8114 0.1716 1.0346 0.078 Uiso 1 1 calc R . .
H23C H 0.6443 0.1807 1.0364 0.078 Uiso 1 1 calc R . .
C24 C 0.8495(11) 0.2017(3) 0.8131(10) 0.064(4) Uani 1 1 d . . .
H24A H 0.8358 0.2021 0.7223 0.076 Uiso 1 1 calc R . .
H24B H 0.924 0.1802 0.8417 0.076 Uiso 1 1 calc R . .
H24C H 0.8784 0.231 0.8442 0.076 Uiso 1 1 calc R . .
C25 C 0.6351(12) 0.1685(3) 0.5083(10) 0.041(3) Uani 1 1 d . . .

loop_
_atom_site_aniso_label
_atom_site_aniso_U_11
_atom_site_aniso_U_22
_atom_site_aniso_U_33
_atom_site_aniso_U_23
_atom_site_aniso_U_13
_atom_site_aniso_U_12
Co1 0.0299(8) 0.0301(8) 0.0274(8) -0.0020(8) 0.0047(6) 0.0002(9)
Cl1 0.068(3) 0.050(2) 0.048(2) -0.0028(19) 0.0017(19) 0.000(2)
S1 0.060(2) 0.056(2) 0.089(3) 0.016(2) 0.031(2) 0.010(2)
O1 0.040(5) 0.031(5) 0.042(5) -0.021(4) 0.009(4) -0.003(4)
O2 0.048(5) 0.026(5) 0.031(5) -0.015(4) -0.002(4) -0.002(4)
O3 0.030(5) 0.044(5) 0.040(5) -0.011(4) -0.008(4) -0.005(4)
O4 0.052(5) 0.035(5) 0.034(4) 0.001(4) 0.014(4) -0.002(4)
O5 0.090(7) 0.115(8) 0.043(6) 0.014(5) -0.003(5) 0.011(6)
O6 0.091(7) 0.053(6) 0.132(8) -0.003(6) 0.051(6) 0.019(6)
O7 0.061(7) 0.109(8) 0.083(7) -0.023(6) -0.009(6) 0.005(6)
O8 0.154(9) 0.057(6) 0.062(6) 0.016(5) -0.010(6) -0.047(7)
N1 0.030(6) 0.031(5) 0.025(5) -0.006(4) 0.006(4) 0.004(5)
N2 0.029(5) 0.041(6) 0.030(5) 0.008(5) 0.006(4) 0.005(5)
N3 0.039(6) 0.028(6) 0.026(5) 0.000(5) -0.001(5) 0.005(5)
N4 0.044(7) 0.045(6) 0.042(6) 0.005(5) 0.009(5) 0.003(6)
N5 0.033(6) 0.051(7) 0.057(7) -0.017(6) 0.003(5) 0.004(5)
C1 0.032(7) 0.025(6) 0.021(6) 0.006(5) 0.008(5) 0.008(6)
C2 0.025(7) 0.027(7) 0.031(7) 0.009(5) -0.004(5) -0.010(6)
C3 0.029(7) 0.039(8) 0.045(8) 0.001(6) 0.000(6) 0.000(6)
C4 0.047(8) 0.050(8) 0.044(8) 0.001(7) 0.011(7) 0.020(7)
C5 0.049(8) 0.031(7) 0.042(7) -0.020(6) 0.004(6) 0.013(6)
C6 0.026(7) 0.039(7) 0.021(6) 0.000(5) 0.007(5) -0.007(6)
C7 0.031(7) 0.078(9) 0.054(8) -0.004(7) -0.011(6) 0.004(7)
C8 0.036(7) 0.026(7) 0.029(7) -0.009(5) 0.014(6) 0.001(6)
C9 0.049(8) 0.043(7) 0.034(7) -0.016(6) 0.009(6) -0.001(6)
C10 0.055(8) 0.031(7) 0.027(6) -0.005(5) -0.015(6) 0.004(6)
C11 0.049(8) 0.068(9) 0.035(7) 0.008(7) 0.004(6) 0.015(7)
C12 0.027(7) 0.082(10) 0.041(7) -0.001(6) 0.003(6) -0.001(7)
C13 0.028(7) 0.050(8) 0.007(6) -0.005(5) 0.001(5) 0.010(6)
C14 0.031(7) 0.033(7) 0.030(7) -0.005(6) 0.012(5) 0.006(6)
C15 0.043(7) 0.032(7) 0.034(7) 0.012(6) 0.004(6) -0.015(6)
C16 0.054(8) 0.048(8) 0.017(6) 0.003(6) 0.001(6) 0.001(7)
C17 0.038(8) 0.060(9) 0.026(7) -0.001(6) -0.001(6) 0.012(7)
C18 0.018(6) 0.026(6) 0.020(6) -0.012(5) 0.003(5) 0.002(5)
C19 0.074(9) 0.034(7) 0.054(8) -0.017(6) 0.019(7) -0.007(7)
C20 0.019(6) 0.039(8) 0.045(8) -0.017(6) -0.004(6) 0.010(6)
C21 0.050(8) 0.029(8) 0.061(9) -0.005(6) 0.008(7) 0.003(7)
C22 0.068(10) 0.040(8) 0.060(9) -0.004(7) 0.015(8) -0.010(7)
C23 0.069(10) 0.065(9) 0.062(9) -0.014(8) 0.007(8) -0.013(8)
C24 0.049(9) 0.061(10) 0.081(10) -0.025(8) 0.005(8) 0.008(8)
C25 0.058(9) 0.030(7) 0.038(8) 0.002(6) 0.012(7) -0.006(7)

loop_
_atom_type_symbol
_atom_type_description
_atom_type_scat_dispersion_real
_atom_type_scat_dispersion_imag
_atom_type_scat_source
C C 0.0033 0.0016 'International Tables Vol C Tables 4.2.6.8 and 6.1.1.4'
H H 0 0 'International Tables Vol C Tables 4.2.6.8 and 6.1.1.4'
N N 0.0061 0.0033 'International Tables Vol C Tables 4.2.6.8 and 6.1.1.4'
O O 0.0106 0.006 'International Tables Vol C Tables 4.2.6.8 and 6.1.1.4'
S S 0.1246 0.1234 'International Tables Vol C Tables 4.2.6.8 and 6.1.1.4'
Cl Cl 0.1484 0.1585 'International Tables Vol C Tables 4.2.6.8 and 6.1.1.4'
Co Co 0.3494 0.9721 'International Tables Vol C Tables 4.2.6.8 and 6.1.1.4'

loop_
_geom_angle_atom_site_label_1
_geom_angle_atom_site_label_2
_geom_angle_atom_site_label_3
_geom_angle
_geom_angle_site_symmetry_1
_geom_angle_site_symmetry_3
_geom_angle_publ_flag
O2 Co1 O1 90.0(3) . . ?
O2 Co1 N1 84.4(3) . . ?
O1 Co1 N1 95.4(3) . . ?
O2 Co1 N4 168.8(3) . . ?
O1 Co1 N4 87.6(3) . . ?
N1 Co1 N4 84.9(3) . . ?
O2 Co1 N3 93.4(3) . . ?
O1 Co1 N3 84.0(3) . . ?
N1 Co1 N3 177.7(4) . . ?
N4 Co1 N3 97.3(4) . . ?
O2 Co1 N2 89.3(3) . . ?
O1 Co1 N2 178.1(3) . . ?
N1 Co1 N2 86.4(3) . . ?
N4 Co1 N2 93.4(3) . . ?
N3 Co1 N2 94.3(3) . . ?
O6 Cl1 O8 109.6(6) . . ?
O6 Cl1 O7 109.5(6) . . ?
O8 Cl1 O7 109.2(6) . . ?
O6 Cl1 O5 110.3(5) . . ?
O8 Cl1 O5 109.3(5) . . ?
O7 Cl1 O5 108.9(5) . . ?
C1 O1 Co1 125.3(6) . . ?
C1 O1 H1 112.3 . . ?
Co1 O1 H1 102.2 . . ?
C13 O2 Co1 126.9(7) . . ?
C13 O2 H2 110 . . ?
Co1 O2 H2 114.1 . . ?
C2 O3 C7 116.9(8) . . ?
C14 O4 C19 117.3(8) . . ?
C8 N1 C9 122.0(8) . . ?
C8 N1 Co1 125.8(7) . . ?
C9 N1 Co1 112.2(6) . . ?
C12 N2 C11 107.4(8) . . ?
C12 N2 C10 108.3(8) . . ?
C11 N2 C10 109.7(7) . . ?
C12 N2 Co1 112.3(6) . . ?
C11 N2 Co1 115.1(6) . . ?
C10 N2 Co1 103.7(6) . . ?
C20 N3 C21 115.8(8) . . ?
C20 N3 Co1 118.9(7) . . ?
C21 N3 Co1 125.1(6) . . ?
C25 N4 Co1 137.0(9) . . ?
C22 N5 C23 111.9(8) . . ?
C22 N5 C24 107.7(8) . . ?
C23 N5 C24 108.2(8) . . ?
O1 C1 C6 125.4(9) . . ?
O1 C1 C2 117.7(9) . . ?
C6 C1 C2 116.9(9) . . ?
C3 C2 O3 126.9(10) . . ?
C3 C2 C1 120.0(10) . . ?
O3 C2 C1 113.1(9) . . ?
C2 C3 C4 122.7(11) . . ?
C2 C3 H3 118.7 . . ?
C4 C3 H3 118.7 . . ?
C5 C4 C3 119.4(10) . . ?
C5 C4 H4 120.3 . . ?
C3 C4 H4 120.3 . . ?
C4 C5 C6 120.7(10) . . ?
C4 C5 H5 119.6 . . ?
C6 C5 H5 119.6 . . ?
C5 C6 C1 120.2(9) . . ?
C5 C6 C8 118.1(9) . . ?
C1 C6 C8 121.7(9) . . ?
O3 C7 H7A 109.5 . . ?
O3 C7 H7B 109.5 . . ?
H7A C7 H7B 109.5 . . ?
O3 C7 H7C 109.5 . . ?
H7A C7 H7C 109.5 . . ?
H7B C7 H7C 109.5 . . ?
N1 C8 C6 126.0(9) . . ?
N1 C8 H8 117 . . ?
C6 C8 H8 117 . . ?
N1 C9 C10 106.8(8) . . ?
N1 C9 H9A 110.4 . . ?
C10 C9 H9A 110.4 . . ?
N1 C9 H9B 110.4 . . ?
C10 C9 H9B 110.4 . . ?
H9A C9 H9B 108.6 . . ?
C9 C10 N2 108.2(8) . . ?
C9 C10 H10A 110.1 . . ?
N2 C10 H10A 110.1 . . ?
C9 C10 H10B 110.1 . . ?
N2 C10 H10B 110.1 . . ?
H10A C10 H10B 108.4 . . ?
N2 C11 H11A 109.5 . . ?
N2 C11 H11B 109.5 . . ?
H11A C11 H11B 109.5 . . ?
N2 C11 H11C 109.5 . . ?
H11A C11 H11C 109.5 . . ?
H11B C11 H11C 109.5 . . ?
N2 C12 H12A 109.5 . . ?
N2 C12 H12B 109.5 . . ?
H12A C12 H12B 109.5 . . ?
N2 C12 H12C 109.5 . . ?
H12A C12 H12C 109.5 . . ?
H12B C12 H12C 109.5 . . ?
O2 C13 C18 122.9(10) . . ?
O2 C13 C14 119.6(9) . . ?
C18 C13 C14 117.4(9) . . ?
C15 C14 O4 125.7(10) . . ?
C15 C14 C13 121.2(10) . . ?
O4 C14 C13 113.1(9) . . ?
C14 C15 C16 120.2(10) . . ?
C14 C15 H15 119.9 . . ?
C16 C15 H15 119.9 . . ?
C17 C16 C15 119.9(10) . . ?
C17 C16 H16 120.1 . . ?
C15 C16 H16 120.1 . . ?
C16 C17 C18 122.6(10) . . ?
C16 C17 H17 118.7 . . ?
C18 C17 H17 118.7 . . ?
C13 C18 C17 118.7(10) . . ?
C13 C18 C20 122.0(10) . . ?
C17 C18 C20 119.3(10) . . ?
O4 C19 H19A 109.5 . . ?
O4 C19 H19B 109.5 . . ?
H19A C19 H19B 109.5 . . ?
O4 C19 H19C 109.5 . . ?
H19A C19 H19C 109.5 . . ?
H19B C19 H19C 109.5 . . ?
N3 C20 C18 130.1(10) . . ?
N3 C20 H20 115 . . ?
C18 C20 H20 115 . . ?
N3 C21 C22 113.7(9) . . ?
N3 C21 H21A 108.8 . . ?
C22 C21 H21A 108.8 . . ?
N3 C21 H21B 108.8 . . ?
C22 C21 H21B 108.8 . . ?
H21A C21 H21B 107.7 . . ?
N5 C22 C21 112.6(9) . . ?
N5 C22 H22A 109.1 . . ?
C21 C22 H22A 109.1 . . ?
N5 C22 H22B 109.1 . . ?
C21 C22 H22B 109.1 . . ?
H22A C22 H22B 107.8 . . ?
N5 C23 H23A 109.5 . . ?
N5 C23 H23B 109.5 . . ?
H23A C23 H23B 109.5 . . ?
N5 C23 H23C 109.5 . . ?
H23A C23 H23C 109.5 . . ?
H23B C23 H23C 109.5 . . ?
N5 C24 H24A 109.5 . . ?
N5 C24 H24B 109.5 . . ?
H24A C24 H24B 109.5 . . ?
N5 C24 H24C 109.5 . . ?
H24A C24 H24C 109.5 . . ?
H24B C24 H24C 109.5 . . ?
N4 C25 S1 176.9(11) . . ?

loop_
_geom_bond_atom_site_label_1
_geom_bond_atom_site_label_2
_geom_bond_distance
_geom_bond_site_symmetry_2
_geom_bond_publ_flag
Co1 O2 1.881(7) . ?
Co1 O1 1.892(7) . ?
Co1 N1 1.894(7) . ?
Co1 N4 1.948(9) . ?
Co1 N3 1.970(7) . ?
Co1 N2 2.020(8) . ?
Cl1 O6 1.405(7) . ?
Cl1 O8 1.415(7) . ?
Cl1 O7 1.420(8) . ?
Cl1 O5 1.428(7) . ?
S1 C25 1.624(11) . ?
O1 C1 1.309(10) . ?
O1 H1 0.8499 . ?
O2 C13 1.284(10) . ?
O2 H2 0.85 . ?
O3 C2 1.382(10) . ?
O3 C7 1.420(10) . ?
O4 C14 1.372(10) . ?
O4 C19 1.410(9) . ?
N1 C8 1.267(10) . ?
N1 C9 1.476(10) . ?
N2 C12 1.489(10) . ?
N2 C11 1.492(10) . ?
N2 C10 1.505(10) . ?
N3 C20 1.303(11) . ?
N3 C21 1.471(10) . ?
N4 C25 1.172(11) . ?
N5 C22 1.498(12) . ?
N5 C23 1.499(10) . ?
N5 C24 1.505(11) . ?
C1 C6 1.420(11) . ?
C1 C2 1.442(12) . ?
C2 C3 1.339(12) . ?
C3 C4 1.384(12) . ?
C3 H3 0.93 . ?
C4 C5 1.363(12) . ?
C4 H4 0.93 . ?
C5 C6 1.397(11) . ?
C5 H5 0.93 . ?
C6 C8 1.449(12) . ?
C7 H7A 0.96 . ?
C7 H7B 0.96 . ?
C7 H7C 0.96 . ?
C8 H8 0.93 . ?
C9 C10 1.483(12) . ?
C9 H9A 0.97 . ?
C9 H9B 0.97 . ?
C10 H10A 0.97 . ?
C10 H10B 0.97 . ?
C11 H11A 0.96 . ?
C11 H11B 0.96 . ?
C11 H11C 0.96 . ?
C12 H12A 0.96 . ?
C12 H12B 0.96 . ?
C12 H12C 0.96 . ?
C13 C18 1.398(11) . ?
C13 C14 1.433(12) . ?
C14 C15 1.348(11) . ?
C15 C16 1.398(12) . ?
C15 H15 0.93 . ?
C16 C17 1.320(12) . ?
C16 H16 0.93 . ?
C17 C18 1.409(12) . ?
C17 H17 0.93 . ?
C18 C20 1.411(12) . ?
C19 H19A 0.96 . ?
C19 H19B 0.96 . ?
C19 H19C 0.96 . ?
C20 H20 0.93 . ?
C21 C22 1.519(12) . ?
C21 H21A 0.97 . ?
C21 H21B 0.97 . ?
C22 H22A 0.97 . ?
C22 H22B 0.97 . ?
C23 H23A 0.96 . ?
C23 H23B 0.96 . ?
C23 H23C 0.96 . ?
C24 H24A 0.96 . ?
C24 H24B 0.96 . ?
C24 H24C 0.96 . ?

loop_
_geom_hbond_atom_site_label_D
_geom_hbond_atom_site_label_H
_geom_hbond_atom_site_label_A
_geom_hbond_distance_DH
_geom_hbond_distance_HA
_geom_hbond_distance_DA
_geom_hbond_angle_DHA
_geom_hbond_site_symmetry_A
O1 H1 N5 0.85 2.08 2.869(10) 154.8 .
O2 H2 O4 0.85 2.14 2.609(9) 114.3 .

loop_
_geom_torsion_atom_site_label_1
_geom_torsion_atom_site_label_2
_geom_torsion_atom_site_label_3
_geom_torsion_atom_site_label_4
_geom_torsion
_geom_torsion_site_symmetry_1
_geom_torsion_site_symmetry_2
_geom_torsion_site_symmetry_3
_geom_torsion_site_symmetry_4
_geom_torsion_publ_flag
O2 Co1 O1 C1 79.8(8) . . . . ?
N1 Co1 O1 C1 -4.5(8) . . . . ?
N4 Co1 O1 C1 -89.2(8) . . . . ?
N3 Co1 O1 C1 173.2(8) . . . . ?
N2 Co1 O1 C1 150(10) . . . . ?
O1 Co1 O2 C13 56.6(8) . . . . ?
N1 Co1 O2 C13 151.9(9) . . . . ?
N4 Co1 O2 C13 134.4(17) . . . . ?
N3 Co1 O2 C13 -27.4(9) . . . . ?
N2 Co1 O2 C13 -121.6(8) . . . . ?
O2 Co1 N1 C8 -81.5(8) . . . . ?
O1 Co1 N1 C8 8.0(8) . . . . ?
N4 Co1 N1 C8 95.1(8) . . . . ?
N3 Co1 N1 C8 -65(9) . . . . ?
N2 Co1 N1 C8 -171.2(8) . . . . ?
O2 Co1 N1 C9 96.3(6) . . . . ?
O1 Co1 N1 C9 -174.2(6) . . . . ?
N4 Co1 N1 C9 -87.1(7) . . . . ?
N3 Co1 N1 C9 113(9) . . . . ?
N2 Co1 N1 C9 6.6(6) . . . . ?
O2 Co1 N2 C12 53.1(7) . . . . ?
O1 Co1 N2 C12 -17(10) . . . . ?
N1 Co1 N2 C12 137.5(7) . . . . ?
N4 Co1 N2 C12 -137.8(7) . . . . ?
N3 Co1 N2 C12 -40.2(7) . . . . ?
O2 Co1 N2 C11 176.5(6) . . . . ?
O1 Co1 N2 C11 106(10) . . . . ?
N1 Co1 N2 C11 -99.1(7) . . . . ?
N4 Co1 N2 C11 -14.4(7) . . . . ?
N3 Co1 N2 C11 83.2(7) . . . . ?
O2 Co1 N2 C10 -63.6(6) . . . . ?
O1 Co1 N2 C10 -134(10) . . . . ?
N1 Co1 N2 C10 20.8(6) . . . . ?
N4 Co1 N2 C10 105.4(6) . . . . ?
N3 Co1 N2 C10 -157.0(6) . . . . ?
O2 Co1 N3 C20 18.3(8) . . . . ?
O1 Co1 N3 C20 -71.4(8) . . . . ?
N1 Co1 N3 C20 2(9) . . . . ?
N4 Co1 N3 C20 -158.2(8) . . . . ?
N2 Co1 N3 C20 107.9(8) . . . . ?
O2 Co1 N3 C21 -168.1(8) . . . . ?
O1 Co1 N3 C21 102.3(8) . . . . ?
N1 Co1 N3 C21 175(8) . . . . ?
N4 Co1 N3 C21 15.5(8) . . . . ?
N2 Co1 N3 C21 -78.5(8) . . . . ?
O2 Co1 N4 C25 -21(3) . . . . ?
O1 Co1 N4 C25 56.9(13) . . . . ?
N1 Co1 N4 C25 -38.7(13) . . . . ?
N3 Co1 N4 C25 140.5(13) . . . . ?
N2 Co1 N4 C25 -124.8(13) . . . . ?
Co1 O1 C1 C6 -0.1(14) . . . . ?
Co1 O1 C1 C2 -179.8(6) . . . . ?
C7 O3 C2 C3 2.1(15) . . . . ?
C7 O3 C2 C1 -179.9(8) . . . . ?
O1 C1 C2 C3 177.5(9) . . . . ?
C6 C1 C2 C3 -2.2(14) . . . . ?
O1 C1 C2 O3 -0.6(13) . . . . ?
C6 C1 C2 O3 179.7(8) . . . . ?
O3 C2 C3 C4 -179.9(10) . . . . ?
C1 C2 C3 C4 2.3(16) . . . . ?
C2 C3 C4 C5 -1.4(17) . . . . ?
C3 C4 C5 C6 0.5(17) . . . . ?
C4 C5 C6 C1 -0.5(16) . . . . ?
C4 C5 C6 C8 177.6(9) . . . . ?
O1 C1 C6 C5 -178.4(9) . . . . ?
C2 C1 C6 C5 1.3(14) . . . . ?
O1 C1 C6 C8 3.6(15) . . . . ?
C2 C1 C6 C8 -176.7(8) . . . . ?
C9 N1 C8 C6 175.4(9) . . . . ?
Co1 N1 C8 C6 -7.0(14) . . . . ?
C5 C6 C8 N1 -177.9(9) . . . . ?
C1 C6 C8 N1 0.2(15) . . . . ?
C8 N1 C9 C10 144.6(9) . . . . ?
Co1 N1 C9 C10 -33.3(9) . . . . ?
N1 C9 C10 N2 51.5(10) . . . . ?
C12 N2 C10 C9 -163.9(8) . . . . ?
C11 N2 C10 C9 79.1(9) . . . . ?
Co1 N2 C10 C9 -44.4(8) . . . . ?
Co1 O2 C13 C18 22.1(14) . . . . ?
Co1 O2 C13 C14 -160.4(7) . . . . ?
C19 O4 C14 C15 5.3(15) . . . . ?
C19 O4 C14 C13 -173.2(9) . . . . ?
O2 C13 C14 C15 -176.4(9) . . . . ?
C18 C13 C14 C15 1.2(15) . . . . ?
O2 C13 C14 O4 2.1(14) . . . . ?
C18 C13 C14 O4 179.8(8) . . . . ?
O4 C14 C15 C16 -179.0(9) . . . . ?
C13 C14 C15 C16 -0.7(16) . . . . ?
C14 C15 C16 C17 -0.6(17) . . . . ?
C15 C16 C17 C18 1.4(17) . . . . ?
O2 C13 C18 C17 177.0(9) . . . . ?
C14 C13 C18 C17 -0.5(14) . . . . ?
O2 C13 C18 C20 -0.9(16) . . . . ?
C14 C13 C18 C20 -178.5(9) . . . . ?
C16 C17 C18 C13 -0.8(16) . . . . ?
C16 C17 C18 C20 177.2(10) . . . . ?
C21 N3 C20 C18 179.6(10) . . . . ?
Co1 N3 C20 C18 -6.2(15) . . . . ?
C13 C18 C20 N3 -6.9(17) . . . . ?
C17 C18 C20 N3 175.2(10) . . . . ?
C20 N3 C21 C22 113.1(11) . . . . ?
Co1 N3 C21 C22 -60.7(11) . . . . ?
C23 N5 C22 C21 -72.9(11) . . . . ?
C24 N5 C22 C21 168.4(9) . . . . ?
N3 C21 C22 N5 -38.9(13) . . . . ?
